data_2235515
loop_
_publ_author_name
'Fun, Hoong-Kun'
'Loh, Wan-Sin'
'Samshuddin, S.'
'Narayana, B.'
'Sarojini, B. K.'

_publ_section_title
;
 (2<i>E</i>)-1-(4,4''-Difluoro-5'-methoxy-1,1':3',1''-terphenyl-4'-yl)-3-(2-fluorophenyl)prop-2-en-1-one
;
_journal_coeditor_code IS5146
_journal_issue 7
_journal_name_full 'Acta Crystallographica Section E'
_journal_page_first o2024
_journal_paper_doi 10.1107/S1600536812024981
_journal_volume 68
_journal_year 2012
_chemical_formula_iupac 'C28 H19 F3 O2'
_chemical_formula_moiety 'C28 H19 F3 O2'
_chemical_formula_sum 'C28 H19 F3 O2'
_chemical_formula_weight 444.43
_chemical_name_systematic
;
(2<i>E</i>)-1-(4,4''-Difluoro-5'-methoxy-1,1':3',1''-terphenyl-4'-yl)-3-(2-
fluorophenyl)prop-2-en-1-one
;
_space_group_IT_number 14
_symmetry_cell_setting monoclinic
_symmetry_space_group_name_Hall '-P 2ybc'
_symmetry_space_group_name_H-M 'P 1 21/c 1'
_atom_sites_solution_hydrogens geom
_atom_sites_solution_primary direct
_atom_sites_solution_secondary difmap
_audit_creation_method SHELXL-97
_cell_angle_alpha 90.00
_cell_angle_beta 101.9080(10)
_cell_angle_gamma 90.00
_cell_formula_units_Z 4
_cell_length_a 13.75920(10)
_cell_length_b 6.78980(10)
_cell_length_c 22.4361(3)
_cell_measurement_reflns_used 6446
_cell_measurement_temperature 100.0(10)
_cell_measurement_theta_max 32.60
_cell_measurement_theta_min 3.14
_cell_volume 2050.92(4)
_computing_cell_refinement 'SAINT (Bruker, 2009)'
_computing_data_collection 'APEX2 (Bruker, 2009)'
_computing_data_reduction 'SAINT (Bruker, 2009)'
_computing_molecular_graphics 'SHELXTL (Sheldrick, 2008)'
_computing_publication_material
;
SHELXTL (Sheldrick, 2008) and PLATON (Spek, 2009)
;
_computing_structure_refinement 'SHELXTL (Sheldrick, 2008)'
_computing_structure_solution 'SHELXTL (Sheldrick, 2008)'
_diffrn_ambient_temperature 100.00(10)
_diffrn_measured_fraction_theta_full 0.994
_diffrn_measured_fraction_theta_max 0.994
_diffrn_measurement_device_type
;
Bruker SMART APEXII CCD area-detector diffractometer
;
_diffrn_measurement_method '\f and \w scans'
_diffrn_radiation_monochromator graphite
_diffrn_radiation_source 'fine-focus sealed tube'
_diffrn_radiation_type MoK\a
_diffrn_radiation_wavelength 0.71073
_diffrn_reflns_av_R_equivalents 0.0413
_diffrn_reflns_av_sigmaI/netI 0.0519
_diffrn_reflns_limit_h_max 20
_diffrn_reflns_limit_h_min -20
_diffrn_reflns_limit_k_max 10
_diffrn_reflns_limit_k_min -10
_diffrn_reflns_limit_l_max 31
_diffrn_reflns_limit_l_min -34
_diffrn_reflns_number 28707
_diffrn_reflns_theta_full 32.66
_diffrn_reflns_theta_max 32.66
_diffrn_reflns_theta_min 1.86
_diffrn_standards_number 0
_exptl_absorpt_coefficient_mu 0.108
_exptl_absorpt_correction_T_max 0.9874
_exptl_absorpt_correction_T_min 0.9664
_exptl_absorpt_correction_type multi-scan
_exptl_absorpt_process_details '(<i>SADABS</i>; Bruker, 2009)'
_exptl_crystal_colour yellow
_exptl_crystal_density_diffrn 1.439
_exptl_crystal_density_method 'not measured'
_exptl_crystal_description block
_exptl_crystal_F_000 920
_exptl_crystal_size_max 0.32
_exptl_crystal_size_mid 0.24
_exptl_crystal_size_min 0.12
_refine_diff_density_max 0.529
_refine_diff_density_min -0.257
_refine_ls_extinction_method none
_refine_ls_goodness_of_fit_ref 1.026
_refine_ls_hydrogen_treatment constr
_refine_ls_matrix_type full
_refine_ls_number_parameters 299
_refine_ls_number_reflns 7478
_refine_ls_number_restraints 0
_refine_ls_restrained_S_all 1.026
_refine_ls_R_factor_all 0.0874
_refine_ls_R_factor_gt 0.0578
_refine_ls_shift/su_max 0.001
_refine_ls_shift/su_mean <0.001
_refine_ls_structure_factor_coef Fsqd
_refine_ls_weighting_details 'calc w=1/[\s^2^(Fo^2^)+(0.0578P)^2^+0.9821P] where P=(Fo^2^+2Fc^2^)/3'
_refine_ls_weighting_scheme calc
_refine_ls_wR_factor_gt 0.1243
_refine_ls_wR_factor_ref 0.1403
_reflns_number_gt 5317
_reflns_number_total 7478
_reflns_threshold_expression I>2\s(I)
_cod_data_source_file is5146.cif
_cod_data_source_block I
_cod_original_sg_symbol_H-M 'P 21/c'
_cod_database_code 2235515
_cod_database_fobs_code 2235515

loop_
_symmetry_equiv_pos_as_xyz
'x, y, z'
'-x, y+1/2, -z+1/2'
'-x, -y, -z'
'x, -y-1/2, z-1/2'

loop_
_atom_site_type_symbol
_atom_site_label
_atom_site_fract_x
_atom_site_fract_y
_atom_site_fract_z
_atom_site_U_iso_or_equiv
_atom_site_adp_type
_atom_site_calc_flag
_atom_site_refinement_flags
_atom_site_occupancy
_atom_site_symmetry_multiplicity
F F1 1.03222(7) 0.04726(14) 1.35190(4) 0.0244(2) Uani d . 1 1
F F2 0.49534(7) 0.88570(14) 0.94449(4) 0.0250(2) Uani d . 1 1
F F3 0.66995(7) 0.00341(15) 0.68457(4) 0.0257(2) Uani d . 1 1
O O1 0.88761(8) -0.12968(16) 0.95428(5) 0.0185(2) Uani d . 1 1
O O2 0.77791(8) 0.32186(16) 0.88556(5) 0.0206(2) Uani d . 1 1
C C1 1.01130(10) 0.0527(2) 1.18851(7) 0.0159(3) Uani d . 1 1
H H1A 1.0529 0.0473 1.1596 0.019 Uiso calc R 1 1
C C2 1.05342(11) 0.0473(2) 1.25032(7) 0.0173(3) Uani d . 1 1
H H2A 1.1234 0.0407 1.2642 0.021 Uiso calc R 1 1
C C3 0.99095(11) 0.0519(2) 1.29097(6) 0.0169(3) Uani d . 1 1
C C4 0.88906(11) 0.0613(2) 1.27336(7) 0.0183(3) Uani d . 1 1
H H4A 0.8481 0.0613 1.3026 0.022 Uiso calc R 1 1
C C5 0.84821(10) 0.0706(2) 1.21143(7) 0.0167(3) Uani d . 1 1
H H5A 0.7782 0.0804 1.1982 0.020 Uiso calc R 1 1
C C6 0.90827(10) 0.0659(2) 1.16825(6) 0.0138(3) Uani d . 1 1
C C7 0.86489(10) 0.0826(2) 1.10200(6) 0.0134(2) Uani d . 1 1
C C8 0.79555(9) 0.2298(2) 1.08064(6) 0.0131(2) Uani d . 1 1
H H8A 0.7720 0.3111 1.1091 0.016 Uiso calc R 1 1
C C9 0.76002(9) 0.2601(2) 1.01833(6) 0.0124(2) Uani d . 1 1
C C10 0.79304(9) 0.1352(2) 0.97656(6) 0.0125(2) Uani d . 1 1
C C11 0.85927(9) -0.0180(2) 0.99851(6) 0.0131(2) Uani d . 1 1
C C12 0.89648(10) -0.0432(2) 1.06048(6) 0.0141(3) Uani d . 1 1
H H12A 0.9430 -0.1450 1.0745 0.017 Uiso calc R 1 1
C C13 0.76484(9) 0.1637(2) 0.90865(6) 0.0140(3) Uani d . 1 1
C C14 0.72077(10) -0.0086(2) 0.87229(6) 0.0167(3) Uani d . 1 1
H H14A 0.7023 -0.1201 0.8930 0.020 Uiso calc R 1 1
C C15 0.70598(10) -0.0131(2) 0.81141(7) 0.0164(3) Uani d . 1 1
H H15A 0.7247 0.0998 0.7914 0.020 Uiso calc R 1 1
C C16 0.66305(10) -0.1795(2) 0.77340(6) 0.0157(3) Uani d . 1 1
C C17 0.64452(10) -0.1661(2) 0.71015(7) 0.0174(3) Uani d . 1 1
C C18 0.60072(11) -0.3144(2) 0.67147(7) 0.0206(3) Uani d . 1 1
H H18A 0.5895 -0.2983 0.6285 0.025 Uiso calc R 1 1
C C19 0.57362(11) -0.4870(2) 0.69676(7) 0.0212(3) Uani d . 1 1
H H19A 0.5423 -0.5899 0.6711 0.025 Uiso calc R 1 1
C C20 0.59242(11) -0.5092(2) 0.75979(7) 0.0211(3) Uani d . 1 1
H H20A 0.5748 -0.6281 0.7772 0.025 Uiso calc R 1 1
C C21 0.63683(11) -0.3579(2) 0.79707(7) 0.0188(3) Uani d . 1 1
H H21A 0.6499 -0.3758 0.8400 0.023 Uiso calc R 1 1
C C22 0.68836(9) 0.4236(2) 0.99834(6) 0.0125(2) Uani d . 1 1
C C23 0.70360(10) 0.6066(2) 1.02758(6) 0.0147(3) Uani d . 1 1
H H23A 0.7592 0.6239 1.0602 0.018 Uiso calc R 1 1
C C24 0.63912(10) 0.7636(2) 1.00989(7) 0.0160(3) Uani d . 1 1
H H24A 0.6503 0.8879 1.0296 0.019 Uiso calc R 1 1
C C25 0.55861(10) 0.7334(2) 0.96299(7) 0.0167(3) Uani d . 1 1
C C26 0.53926(10) 0.5546(2) 0.93351(6) 0.0163(3) Uani d . 1 1
H H26A 0.4827 0.5381 0.9016 0.020 Uiso calc R 1 1
C C27 0.60454(10) 0.3997(2) 0.95175(6) 0.0142(3) Uani d . 1 1
H H27A 0.5920 0.2755 0.9322 0.017 Uiso calc R 1 1
C C28 0.93885(11) -0.3103(2) 0.97216(7) 0.0192(3) Uani d . 1 1
H H28A 0.9470 -0.3832 0.9358 0.029 Uiso calc R 1 1
H H28B 0.9004 -0.3899 0.9955 0.029 Uiso calc R 1 1
H H28C 1.0043 -0.2817 0.9975 0.029 Uiso calc R 1 1

loop_
_atom_site_aniso_label
_atom_site_aniso_U_11
_atom_site_aniso_U_22
_atom_site_aniso_U_33
_atom_site_aniso_U_12
_atom_site_aniso_U_13
_atom_site_aniso_U_23
F1 0.0348(5) 0.0252(5) 0.0101(4) 0.0019(4) -0.0027(4) 0.0002(3)
F2 0.0312(5) 0.0224(5) 0.0208(5) 0.0136(4) 0.0040(4) 0.0047(4)
F3 0.0358(5) 0.0264(5) 0.0141(4) -0.0069(4) 0.0035(4) 0.0046(4)
O1 0.0242(5) 0.0179(5) 0.0140(5) 0.0080(4) 0.0051(4) -0.0017(4)
O2 0.0292(5) 0.0179(5) 0.0163(5) -0.0003(4) 0.0084(4) 0.0024(4)
C1 0.0160(6) 0.0160(6) 0.0153(7) 0.0009(5) 0.0023(5) 0.0005(5)
C2 0.0176(6) 0.0156(6) 0.0163(7) 0.0012(5) -0.0018(5) -0.0002(5)
C3 0.0255(7) 0.0136(6) 0.0097(6) 0.0000(5) -0.0006(5) 0.0004(5)
C4 0.0237(7) 0.0185(7) 0.0139(7) 0.0007(5) 0.0066(5) 0.0000(5)
C5 0.0163(6) 0.0182(6) 0.0156(7) -0.0004(5) 0.0034(5) -0.0013(5)
C6 0.0162(6) 0.0127(6) 0.0116(6) -0.0003(5) 0.0009(5) -0.0009(5)
C7 0.0144(6) 0.0139(6) 0.0116(6) -0.0012(5) 0.0019(5) 0.0004(5)
C8 0.0140(5) 0.0147(6) 0.0104(6) 0.0008(5) 0.0022(5) -0.0009(5)
C9 0.0121(5) 0.0120(6) 0.0130(6) -0.0003(4) 0.0020(5) 0.0003(5)
C10 0.0142(5) 0.0135(6) 0.0097(6) -0.0012(5) 0.0022(4) 0.0003(5)
C11 0.0144(6) 0.0128(6) 0.0126(6) -0.0002(5) 0.0041(5) -0.0009(5)
C12 0.0142(6) 0.0134(6) 0.0146(6) 0.0010(5) 0.0023(5) 0.0007(5)
C13 0.0135(5) 0.0175(6) 0.0118(6) 0.0011(5) 0.0045(5) 0.0011(5)
C14 0.0180(6) 0.0188(7) 0.0137(6) -0.0013(5) 0.0045(5) -0.0007(5)
C15 0.0165(6) 0.0185(7) 0.0142(7) 0.0013(5) 0.0033(5) 0.0008(5)
C16 0.0150(6) 0.0197(7) 0.0121(6) 0.0020(5) 0.0022(5) -0.0001(5)
C17 0.0178(6) 0.0207(7) 0.0136(7) 0.0003(5) 0.0033(5) 0.0020(5)
C18 0.0202(6) 0.0276(8) 0.0136(7) 0.0005(6) 0.0023(5) -0.0027(6)
C19 0.0198(7) 0.0236(7) 0.0193(7) -0.0006(6) 0.0021(5) -0.0050(6)
C20 0.0229(7) 0.0204(7) 0.0210(8) -0.0019(6) 0.0067(6) 0.0000(6)
C21 0.0218(7) 0.0221(7) 0.0126(7) 0.0006(6) 0.0039(5) 0.0008(5)
C22 0.0134(5) 0.0141(6) 0.0110(6) 0.0004(5) 0.0048(5) 0.0010(5)
C23 0.0155(6) 0.0148(6) 0.0148(6) -0.0003(5) 0.0050(5) 0.0005(5)
C24 0.0205(6) 0.0134(6) 0.0160(7) 0.0013(5) 0.0080(5) 0.0003(5)
C25 0.0198(6) 0.0175(6) 0.0142(7) 0.0065(5) 0.0071(5) 0.0050(5)
C26 0.0163(6) 0.0203(7) 0.0122(6) 0.0026(5) 0.0030(5) 0.0025(5)
C27 0.0156(6) 0.0156(6) 0.0119(6) 0.0005(5) 0.0039(5) -0.0001(5)
C28 0.0215(7) 0.0156(6) 0.0213(7) 0.0049(5) 0.0061(6) -0.0020(5)

loop_
_atom_type_symbol
_atom_type_description
_atom_type_scat_dispersion_real
_atom_type_scat_dispersion_imag
_atom_type_scat_source
C C 0.0033 0.0016 'International Tables Vol C Tables 4.2.6.8 and 6.1.1.4'
H H 0.0000 0.0000 'International Tables Vol C Tables 4.2.6.8 and 6.1.1.4'
O O 0.0106 0.0060 'International Tables Vol C Tables 4.2.6.8 and 6.1.1.4'
F F 0.0171 0.0103 'International Tables Vol C Tables 4.2.6.8 and 6.1.1.4'

loop_
_geom_angle_atom_site_label_1
_geom_angle_atom_site_label_2
_geom_angle_atom_site_label_3
_geom_angle
C11 O1 C28 118.02(11)
C2 C1 C6 120.80(13)
C2 C1 H1A 119.6
C6 C1 H1A 119.6
C3 C2 C1 118.16(13)
C3 C2 H2A 120.9
C1 C2 H2A 120.9
F1 C3 C2 118.31(13)
F1 C3 C4 118.41(13)
C2 C3 C4 123.28(13)
C3 C4 C5 117.85(13)
C3 C4 H4A 121.1
C5 C4 H4A 121.1
C4 C5 C6 121.16(13)
C4 C5 H5A 119.4
C6 C5 H5A 119.4
C5 C6 C1 118.73(13)
C5 C6 C7 121.22(12)
C1 C6 C7 120.01(12)
C8 C7 C12 119.53(12)
C8 C7 C6 120.15(12)
C12 C7 C6 120.26(12)
C7 C8 C9 121.46(12)
C7 C8 H8A 119.3
C9 C8 H8A 119.3
C8 C9 C10 118.89(12)
C8 C9 C22 118.91(12)
C10 C9 C22 122.19(12)
C11 C10 C9 119.23(12)
C11 C10 C13 117.63(12)
C9 C10 C13 123.06(12)
O1 C11 C12 123.78(12)
O1 C11 C10 114.71(12)
C12 C11 C10 121.40(12)
C11 C12 C7 119.38(12)
C11 C12 H12A 120.3
C7 C12 H12A 120.3
O2 C13 C14 122.67(13)
O2 C13 C10 120.84(13)
C14 C13 C10 116.49(12)
C15 C14 C13 122.55(14)
C15 C14 H14A 118.7
C13 C14 H14A 118.7
C14 C15 C16 124.73(14)
C14 C15 H15A 117.6
C16 C15 H15A 117.6
C17 C16 C21 115.84(13)
C17 C16 C15 120.70(13)
C21 C16 C15 123.46(13)
F3 C17 C18 117.82(13)
F3 C17 C16 118.36(13)
C18 C17 C16 123.82(14)
C17 C18 C19 118.52(14)
C17 C18 H18A 120.7
C19 C18 H18A 120.7
C18 C19 C20 119.87(14)
C18 C19 H19A 120.1
C20 C19 H19A 120.1
C21 C20 C19 119.98(15)
C21 C20 H20A 120.0
C19 C20 H20A 120.0
C20 C21 C16 121.94(14)
C20 C21 H21A 119.0
C16 C21 H21A 119.0
C27 C22 C23 118.31(12)
C27 C22 C9 122.07(12)
C23 C22 C9 119.60(12)
C24 C23 C22 121.41(13)
C24 C23 H23A 119.3
C22 C23 H23A 119.3
C25 C24 C23 117.96(13)
C25 C24 H24A 121.0
C23 C24 H24A 121.0
F2 C25 C24 118.89(13)
F2 C25 C26 118.28(13)
C24 C25 C26 122.82(13)
C25 C26 C27 118.37(13)
C25 C26 H26A 120.8
C27 C26 H26A 120.8
C26 C27 C22 121.09(13)
C26 C27 H27A 119.5
C22 C27 H27A 119.5
O1 C28 H28A 109.5
O1 C28 H28B 109.5
H28A C28 H28B 109.5
O1 C28 H28C 109.5
H28A C28 H28C 109.5
H28B C28 H28C 109.5

loop_
_geom_bond_atom_site_label_1
_geom_bond_atom_site_label_2
_geom_bond_distance
F1 C3 1.3680(16)
F2 C25 1.3604(16)
F3 C17 1.3636(17)
O1 C11 1.3681(16)
O1 C28 1.4304(17)
O2 C13 1.2213(17)
C1 C2 1.389(2)
C1 C6 1.3994(18)
C1 H1A 0.9500
C2 C3 1.377(2)
C2 H2A 0.9500
C3 C4 1.377(2)
C4 C5 1.389(2)
C4 H4A 0.9500
C5 C6 1.397(2)
C5 H5A 0.9500
C6 C7 1.4874(19)
C7 C8 1.3965(18)
C7 C12 1.3975(19)
C8 C9 1.3976(19)
C8 H8A 0.9500
C9 C10 1.4069(19)
C9 C22 1.4913(18)
C10 C11 1.4033(18)
C10 C13 1.5052(18)
C11 C12 1.3897(19)
C12 H12A 0.9500
C13 C14 1.483(2)
C14 C15 1.339(2)
C14 H14A 0.9500
C15 C16 1.464(2)
C15 H15A 0.9500
C16 C17 1.392(2)
C16 C21 1.400(2)
C17 C18 1.384(2)
C18 C19 1.386(2)
C18 H18A 0.9500
C19 C20 1.392(2)
C19 H19A 0.9500
C20 C21 1.384(2)
C20 H20A 0.9500
C21 H21A 0.9500
C22 C27 1.3970(18)
C22 C23 1.4002(19)
C23 C24 1.3915(19)
C23 H23A 0.9500
C24 C25 1.377(2)
C24 H24A 0.9500
C25 C26 1.381(2)
C26 C27 1.3888(19)
C26 H26A 0.9500
C27 H27A 0.9500
C28 H28A 0.9800
C28 H28B 0.9800
C28 H28C 0.9800

loop_
_geom_hbond_atom_site_label_D
_geom_hbond_atom_site_label_H
_geom_hbond_atom_site_label_A
_geom_hbond_site_symmetry_A
_geom_hbond_distance_DH
_geom_hbond_distance_HA
_geom_hbond_distance_DA
_geom_hbond_angle_DHA
_geom_hbond_publ_flag
C4 H4A O2 4_566 0.95 2.40 3.3008(18) 158 yes
C19 H19A F2 2_636 0.95 2.54 3.2326(18) 130 yes
C24 H24A Cg1 1_565 0.95 2.84 3.4579(15) 124 yes
C28 H28C Cg1 3_757 0.98 2.86 3.5461(16) 128 yes

loop_
_geom_torsion_atom_site_label_1
_geom_torsion_atom_site_label_2
_geom_torsion_atom_site_label_3
_geom_torsion_atom_site_label_4
_geom_torsion
C6 C1 C2 C3 1.1(2)
C1 C2 C3 F1 -179.81(12)
C1 C2 C3 C4 0.1(2)
F1 C3 C4 C5 178.50(12)
C2 C3 C4 C5 -1.4(2)
C3 C4 C5 C6 1.5(2)
C4 C5 C6 C1 -0.4(2)
C4 C5 C6 C7 -177.98(13)
C2 C1 C6 C5 -1.0(2)
C2 C1 C6 C7 176.65(13)
C5 C6 C7 C8 47.62(19)
C1 C6 C7 C8 -129.95(14)
C5 C6 C7 C12 -135.25(14)
C1 C6 C7 C12 47.18(19)
C12 C7 C8 C9 -2.8(2)
C6 C7 C8 C9 174.33(12)
C7 C8 C9 C10 1.9(2)
C7 C8 C9 C22 -178.15(12)
C8 C9 C10 C11 1.05(19)
C22 C9 C10 C11 -178.94(12)
C8 C9 C10 C13 -175.70(12)
C22 C9 C10 C13 4.3(2)
C28 O1 C11 C12 15.75(19)
C28 O1 C11 C10 -167.98(12)
C9 C10 C11 O1 -179.40(12)
C13 C10 C11 O1 -2.47(17)
C9 C10 C11 C12 -3.0(2)
C13 C10 C11 C12 173.89(12)
O1 C11 C12 C7 178.11(12)
C10 C11 C12 C7 2.1(2)
C8 C7 C12 C11 0.8(2)
C6 C7 C12 C11 -176.31(12)
C11 C10 C13 O2 -123.58(14)
C9 C10 C13 O2 53.22(19)
C11 C10 C13 C14 56.61(16)
C9 C10 C13 C14 -126.59(14)
O2 C13 C14 C15 10.3(2)
C10 C13 C14 C15 -169.89(13)
C13 C14 C15 C16 179.83(13)
C14 C15 C16 C17 175.82(14)
C14 C15 C16 C21 -3.2(2)
C21 C16 C17 F3 -179.05(12)
C15 C16 C17 F3 1.8(2)
C21 C16 C17 C18 1.6(2)
C15 C16 C17 C18 -177.46(14)
F3 C17 C18 C19 -179.43(13)
C16 C17 C18 C19 -0.1(2)
C17 C18 C19 C20 -1.2(2)
C18 C19 C20 C21 0.9(2)
C19 C20 C21 C16 0.7(2)
C17 C16 C21 C20 -1.9(2)
C15 C16 C21 C20 177.15(13)
C8 C9 C22 C27 -136.61(14)
C10 C9 C22 C27 43.38(19)
C8 C9 C22 C23 42.13(18)
C10 C9 C22 C23 -137.88(14)
C27 C22 C23 C24 -1.9(2)
C9 C22 C23 C24 179.29(12)
C22 C23 C24 C25 0.8(2)
C23 C24 C25 F2 -179.19(12)
C23 C24 C25 C26 0.5(2)
F2 C25 C26 C27 179.10(12)
C24 C25 C26 C27 -0.6(2)
C25 C26 C27 C22 -0.6(2)
C23 C22 C27 C26 1.8(2)
C9 C22 C27 C26 -179.42(13)

loop_
_cod_related_entry_id
_cod_related_entry_database
_cod_related_entry_code
1 ChemSpider 30657884
